data_7016281
loop_
_publ_author_name
'Sundaravel, Karuppasamy'
'Suresh, Eringathodi'
'Saminathan, Kolandaivel'
'Palaniandavar, Mallayan'

_publ_section_title
;
 Iron(III) complexes of N(2)O and N(3)O donor ligands as functional
 models for catechol dioxygenase enzymes: ether oxygen coordination
 tunes the regioselectivity and reactivity.
;
_journal_issue 32
_journal_name_full 'Dalton transactions (Cambridge, England : 2003)'
_journal_page_first 8092
_journal_page_last 8107
_journal_paper_doi 10.1039/c0dt01598a
_journal_volume 40
_journal_year 2011
_chemical_formula_sum 'C23 H21 Br Cl4 Fe N3 O3'
_chemical_formula_weight 664.99
_chemical_name_systematic
;
?
;
_space_group_IT_number 14
_symmetry_cell_setting monoclinic
_symmetry_space_group_name_Hall '-P 2yn'
_symmetry_space_group_name_H-M 'P 1 21/n 1'
_atom_sites_solution_hydrogens geom
_atom_sites_solution_primary direct
_atom_sites_solution_secondary difmap
_audit_creation_method SHELXL-97
_cell_angle_alpha 90.00
_cell_angle_beta 108.7610(10)
_cell_angle_gamma 90.00
_cell_formula_units_Z 4
_cell_length_a 12.1129(9)
_cell_length_b 15.7217(11)
_cell_length_c 14.6905(11)
_cell_measurement_temperature 100(2)
_cell_volume 2649.0(3)
_computing_cell_refinement 'BRUKER SMART'
_computing_data_collection 'BRUKER SMART'
_computing_data_reduction 'BRUKER SAINT'
_computing_molecular_graphics ORTEP
_computing_structure_refinement 'SHELXL-97 (Sheldrick, 1997)'
_computing_structure_solution 'SHELXS-97 (Sheldrick, 1990)'
_diffrn_ambient_temperature 100(2)
_diffrn_measured_fraction_theta_full 0.904
_diffrn_measured_fraction_theta_max 0.904
_diffrn_measurement_device_type 'BRUKER SMART APEX CCD DIFFRACTOMETER'
_diffrn_measurement_method 'OMEGA-PHI SCAN'
_diffrn_radiation_monochromator graphite
_diffrn_radiation_source 'fine-focus sealed tube'
_diffrn_radiation_type MoK\a
_diffrn_radiation_wavelength 0.71073
_diffrn_reflns_av_R_equivalents 0.0364
_diffrn_reflns_av_sigmaI/netI 0.0512
_diffrn_reflns_limit_h_max 11
_diffrn_reflns_limit_h_min -16
_diffrn_reflns_limit_k_max 19
_diffrn_reflns_limit_k_min -20
_diffrn_reflns_limit_l_max 19
_diffrn_reflns_limit_l_min -19
_diffrn_reflns_number 15628
_diffrn_reflns_theta_full 28.22
_diffrn_reflns_theta_max 28.22
_diffrn_reflns_theta_min 1.90
_exptl_absorpt_coefficient_mu 2.512
_exptl_absorpt_correction_T_max 0.7525
_exptl_absorpt_correction_T_min 0.4734
_exptl_absorpt_correction_type multi-scan
_exptl_absorpt_process_details 'BRUKER SADABS'
_exptl_crystal_colour brown
_exptl_crystal_density_diffrn 1.667
_exptl_crystal_density_method 'not measured'
_exptl_crystal_description blocks
_exptl_crystal_F_000 1332
_exptl_crystal_size_max 0.35
_exptl_crystal_size_mid 0.33
_exptl_crystal_size_min 0.12
_refine_diff_density_max 1.467
_refine_diff_density_min -1.015
_refine_diff_density_rms 0.121
_refine_ls_extinction_method none
_refine_ls_goodness_of_fit_ref 1.069
_refine_ls_hydrogen_treatment constr
_refine_ls_matrix_type full
_refine_ls_number_parameters 316
_refine_ls_number_reflns 6121
_refine_ls_number_restraints 0
_refine_ls_restrained_S_all 1.069
_refine_ls_R_factor_all 0.0721
_refine_ls_R_factor_gt 0.0534
_refine_ls_shift/su_max 0.001
_refine_ls_shift/su_mean 0.000
_refine_ls_structure_factor_coef Fsqd
_refine_ls_weighting_details 'calc w=1/[\s^2^(Fo^2^)+(0.0804P)^2^+2.1898P] where P=(Fo^2^+2Fc^2^)/3'
_refine_ls_weighting_scheme calc
_refine_ls_wR_factor_gt 0.1396
_refine_ls_wR_factor_ref 0.1506
_reflns_number_gt 4630
_reflns_number_total 6121
_reflns_threshold_expression >2sigma(I)
_cod_data_source_file c0dt01598a.txt
_cod_data_source_block 19mpksfm(6a)
_cod_depositor_comments
;
The following automatic conversions were performed:

'_symmetry_cell_setting' value 'Monoclinic' changed to 'monoclinic'
according to /home/saulius/struct/CIF-dictionaries/cif_core.dic
dictionary named 'cif_core.dic' version 2.4.1 from
2010-06-29.

'_exptl_absorpt_correction_type' value 'MULTI-SCAN'
changed to 'multi-scan' according to
/home/saulius/struct/CIF-dictionaries/cif_core.dic dictionary named
'cif_core.dic' version 2.4.1 from 2010-06-29.

Automatic conversion script
Id: cif_fix_values 1715 2011-07-08 13:25:40Z adriana 
;
_cod_original_sg_symbol_H-M P21/n
_cod_database_code 7016281

loop_
_symmetry_equiv_pos_as_xyz
'x, y, z'
'-x+1/2, y+1/2, -z+1/2'
'-x, -y, -z'
'x-1/2, -y-1/2, z-1/2'

loop_
_atom_site_label
_atom_site_type_symbol
_atom_site_fract_x
_atom_site_fract_y
_atom_site_fract_z
_atom_site_U_iso_or_equiv
_atom_site_adp_type
_atom_site_occupancy
_atom_site_calc_flag
_atom_site_refinement_flags
Br1 Br 0.59608(4) 0.16993(3) 0.08220(3) 0.03649(15) Uani 1 d .
Fe1 Fe 0.65303(4) 0.24975(3) 0.23469(4) 0.02151(15) Uani 1 d .
Cl1 Cl 0.29189(9) 0.42252(6) 0.12450(8) 0.0337(2) Uani 1 d .
Cl2 Cl 0.09603(10) 0.34465(8) 0.19553(10) 0.0488(3) Uani 1 d .
Cl3 Cl 0.15235(12) 0.18667(11) 0.33265(14) 0.0771(6) Uani 1 d .
Cl4 Cl 0.40243(11) 0.10301(10) 0.38973(13) 0.0703(5) Uani 1 d .
O1 O 0.7504(11) 0.4851(5) 0.4973(5) 0.230(6) Uani 1 d .
O2 O 0.5182(2) 0.32728(16) 0.19639(19) 0.0242(6) Uani 1 d .
O3 O 0.5600(2) 0.19067(17) 0.3013(2) 0.0281(6) Uani 1 d .
N1 N 0.7535(3) 0.34599(19) 0.1937(2) 0.0250(7) Uani 1 d .
N2 N 0.7517(3) 0.3119(2) 0.3768(2) 0.0300(8) Uani 1 d .
N3 N 0.7983(3) 0.16529(19) 0.3008(2) 0.0226(7) Uani 1 d .
C1 C 0.7361(4) 0.3681(3) 0.1018(3) 0.0307(9) Uani 1 d .
H1 H 0.6893 0.3340 0.0528 0.037 Uiso 1 calc R
C2 C 0.7859(4) 0.4397(3) 0.0786(4) 0.0409(11) Uani 1 d .
H2 H 0.7743 0.4530 0.0145 0.049 Uiso 1 calc R
C3 C 0.8531(4) 0.4920(3) 0.1504(4) 0.0468(13) Uani 1 d .
H3 H 0.8846 0.5420 0.1355 0.056 Uiso 1 calc R
C4 C 0.8724(4) 0.4691(3) 0.2441(4) 0.0414(11) Uani 1 d .
H4 H 0.9179 0.5032 0.2938 0.050 Uiso 1 calc R
C5 C 0.8234(3) 0.3943(2) 0.2645(3) 0.0327(10) Uani 1 d .
C6 C 0.8518(4) 0.3601(3) 0.3641(3) 0.0342(10) Uani 1 d .
H6A H 0.9190 0.3229 0.3776 0.041 Uiso 1 calc R
H6B H 0.8718 0.4068 0.4096 0.041 Uiso 1 calc R
C7 C 0.7946(4) 0.2403(3) 0.4440(3) 0.0301(9) Uani 1 d .
H7A H 0.7307 0.2160 0.4616 0.036 Uiso 1 calc R
H7B H 0.8530 0.2605 0.5021 0.036 Uiso 1 calc R
C8 C 0.8468(3) 0.1737(2) 0.3970(3) 0.0246(8) Uani 1 d .
C9 C 0.9380(3) 0.1226(3) 0.4498(3) 0.0297(9) Uani 1 d .
H9 H 0.9702 0.1294 0.5160 0.036 Uiso 1 calc R
C10 C 0.9802(4) 0.0616(3) 0.4024(3) 0.0320(9) Uani 1 d .
H10 H 1.0414 0.0266 0.4367 0.038 Uiso 1 calc R
C11 C 0.9321(3) 0.0523(2) 0.3046(3) 0.0305(9) Uani 1 d .
H11 H 0.9598 0.0113 0.2718 0.037 Uiso 1 calc R
C12 C 0.8408(3) 0.1058(2) 0.2558(3) 0.0272(8) Uani 1 d .
H12 H 0.8080 0.1000 0.1895 0.033 Uiso 1 calc R
C13 C 0.6714(4) 0.3671(4) 0.4090(4) 0.0503(14) Uani 1 d .
H13A H 0.6014 0.3348 0.4039 0.060 Uiso 1 calc R
H13B H 0.6487 0.4148 0.3651 0.060 Uiso 1 calc R
C14 C 0.7220(5) 0.4035(5) 0.5159(6) 0.091(3) Uani 1 d .
H14 H 0.7872 0.3708 0.5584 0.110 Uiso 1 calc R
C15 C 0.6296(8) 0.4239(6) 0.5576(7) 0.116(3) Uani 1 d .
H15A H 0.6144 0.3764 0.5940 0.139 Uiso 1 calc R
H15B H 0.5578 0.4402 0.5083 0.139 Uiso 1 calc R
C16 C 0.6827(8) 0.4977(6) 0.6220(6) 0.107(3) Uani 1 d .
H16A H 0.6241 0.5401 0.6206 0.128 Uiso 1 calc R
H16B H 0.7187 0.4788 0.6878 0.128 Uiso 1 calc R
C17 C 0.7649(17) 0.5301(9) 0.5854(13) 0.250(11) Uani 1 d .
H17A H 0.8428 0.5213 0.6301 0.300 Uiso 1 calc R
H17B H 0.7529 0.5906 0.5733 0.300 Uiso 1 calc R
C18 C 0.4308(3) 0.2976(2) 0.2228(3) 0.0232(8) Uani 1 d .
C19 C 0.3197(3) 0.3335(2) 0.1975(3) 0.0253(8) Uani 1 d .
C20 C 0.2334(3) 0.2999(3) 0.2300(3) 0.0323(9) Uani 1 d .
C21 C 0.2589(4) 0.2288(3) 0.2903(4) 0.0416(11) Uani 1 d .
C22 C 0.3685(4) 0.1920(3) 0.3152(4) 0.0389(11) Uani 1 d .
C23 C 0.4546(3) 0.2232(3) 0.2817(3) 0.0275(8) Uani 1 d .

loop_
_atom_site_aniso_label
_atom_site_aniso_U_11
_atom_site_aniso_U_22
_atom_site_aniso_U_33
_atom_site_aniso_U_23
_atom_site_aniso_U_13
_atom_site_aniso_U_12
Br1 0.0303(2) 0.0428(3) 0.0275(2) -0.00861(17) -0.00305(18) 0.00208(18)
Fe1 0.0159(3) 0.0244(3) 0.0212(3) 0.0006(2) 0.0017(2) 0.0009(2)
Cl1 0.0248(5) 0.0347(5) 0.0416(6) 0.0116(4) 0.0108(4) 0.0093(4)
Cl2 0.0218(5) 0.0555(7) 0.0710(9) 0.0191(6) 0.0176(6) 0.0107(5)
Cl3 0.0303(7) 0.0878(11) 0.1239(15) 0.0629(10) 0.0398(8) 0.0131(7)
Cl4 0.0354(7) 0.0701(9) 0.1124(13) 0.0625(9) 0.0336(8) 0.0151(6)
O1 0.449(17) 0.158(7) 0.118(6) -0.081(5) 0.139(8) -0.190(10)
O2 0.0185(13) 0.0277(13) 0.0253(14) 0.0045(10) 0.0058(11) 0.0021(10)
O3 0.0174(13) 0.0312(14) 0.0333(16) 0.0083(12) 0.0050(12) 0.0025(11)
N1 0.0140(15) 0.0242(16) 0.0337(18) 0.0000(13) 0.0034(13) 0.0039(12)
N2 0.0236(17) 0.0344(18) 0.0273(18) -0.0058(14) 0.0016(14) 0.0078(14)
N3 0.0173(15) 0.0226(15) 0.0247(16) 0.0021(12) 0.0023(13) 0.0001(12)
C1 0.022(2) 0.037(2) 0.034(2) 0.0038(18) 0.0102(18) 0.0046(17)
C2 0.035(2) 0.044(3) 0.052(3) 0.020(2) 0.025(2) 0.013(2)
C3 0.031(2) 0.028(2) 0.089(4) 0.015(2) 0.031(3) 0.008(2)
C4 0.026(2) 0.023(2) 0.073(3) 0.000(2) 0.013(2) 0.0030(17)
C5 0.021(2) 0.0207(18) 0.054(3) -0.0015(17) 0.0078(19) 0.0044(16)
C6 0.028(2) 0.0253(19) 0.037(2) -0.0064(17) -0.0065(18) 0.0019(17)
C7 0.0211(19) 0.045(2) 0.0200(19) 0.0007(17) 0.0008(16) 0.0022(17)
C8 0.0175(18) 0.030(2) 0.0241(19) 0.0041(15) 0.0037(15) -0.0027(15)
C9 0.0203(19) 0.039(2) 0.027(2) 0.0118(17) 0.0038(16) -0.0014(17)
C10 0.0198(19) 0.030(2) 0.045(3) 0.0153(18) 0.0087(18) 0.0033(16)
C11 0.023(2) 0.0205(18) 0.047(3) 0.0006(17) 0.0112(19) -0.0009(16)
C12 0.0221(19) 0.0231(18) 0.033(2) -0.0006(16) 0.0047(17) -0.0014(15)
C13 0.033(3) 0.067(3) 0.040(3) -0.020(2) -0.004(2) 0.020(2)
C14 0.032(3) 0.094(5) 0.129(6) -0.088(5) 0.000(3) 0.016(3)
C15 0.096(6) 0.130(8) 0.116(7) -0.063(6) 0.026(6) -0.028(6)
C16 0.100(6) 0.140(8) 0.078(5) -0.067(5) 0.025(5) 0.008(6)
C17 0.34(2) 0.183(13) 0.30(2) -0.191(15) 0.21(2) -0.149(15)
C18 0.0213(19) 0.0259(19) 0.0213(18) -0.0011(14) 0.0053(15) 0.0011(15)
C19 0.0196(19) 0.0284(19) 0.026(2) 0.0013(15) 0.0039(16) 0.0012(15)
C20 0.0172(19) 0.037(2) 0.040(2) -0.0003(18) 0.0054(18) 0.0031(17)
C21 0.023(2) 0.052(3) 0.053(3) 0.019(2) 0.016(2) 0.001(2)
C22 0.026(2) 0.038(2) 0.055(3) 0.021(2) 0.016(2) 0.0047(19)
C23 0.0208(19) 0.0307(19) 0.028(2) 0.0051(16) 0.0036(16) 0.0014(16)

loop_
_atom_type_symbol
_atom_type_description
_atom_type_scat_dispersion_real
_atom_type_scat_dispersion_imag
_atom_type_scat_source
C C 0.0033 0.0016 'International Tables Vol C Tables 4.2.6.8 and 6.1.1.4'
H H 0.0000 0.0000 'International Tables Vol C Tables 4.2.6.8 and 6.1.1.4'
N N 0.0061 0.0033 'International Tables Vol C Tables 4.2.6.8 and 6.1.1.4'
O O 0.0106 0.0060 'International Tables Vol C Tables 4.2.6.8 and 6.1.1.4'
Fe Fe 0.3463 0.8444 'International Tables Vol C Tables 4.2.6.8 and 6.1.1.4'
Br Br -0.2901 2.4595 'International Tables Vol C Tables 4.2.6.8 and 6.1.1.4'
Cl Cl 0.1484 0.1585 'International Tables Vol C Tables 4.2.6.8 and 6.1.1.4'

loop_
_geom_angle_atom_site_label_1
_geom_angle_atom_site_label_2
_geom_angle_atom_site_label_3
_geom_angle
O3 Fe1 O2 82.99(11)
O3 Fe1 N1 161.53(13)
O2 Fe1 N1 88.65(11)
O3 Fe1 N3 90.04(11)
O2 Fe1 N3 170.33(11)
N1 Fe1 N3 96.06(12)
O3 Fe1 N2 87.80(13)
O2 Fe1 N2 98.01(12)
N1 Fe1 N2 77.05(13)
N3 Fe1 N2 74.95(12)
O3 Fe1 Br1 100.12(9)
O2 Fe1 Br1 95.25(8)
N1 Fe1 Br1 97.02(9)
N3 Fe1 Br1 92.56(9)
N2 Fe1 Br1 165.31(9)
C14 O1 C17 104.3(9)
C18 O2 Fe1 111.4(2)
C23 O3 Fe1 112.4(2)
C1 N1 C5 119.1(4)
C1 N1 Fe1 123.0(3)
C5 N1 Fe1 117.0(3)
C7 N2 C13 110.9(4)
C7 N2 C6 110.2(3)
C13 N2 C6 112.6(4)
C7 N2 Fe1 104.8(2)
C13 N2 Fe1 109.9(3)
C6 N2 Fe1 108.2(2)
C12 N3 C8 118.5(3)
C12 N3 Fe1 126.3(3)
C8 N3 Fe1 115.2(2)
N1 C1 C2 121.5(4)
C1 C2 C3 119.9(5)
C4 C3 C2 118.8(4)
C3 C4 C5 119.4(5)
N1 C5 C4 121.1(4)
N1 C5 C6 116.4(4)
C4 C5 C6 122.4(4)
N2 C6 C5 111.4(3)
N2 C7 C8 109.5(3)
N3 C8 C9 122.0(4)
N3 C8 C7 116.3(3)
C9 C8 C7 121.7(4)
C10 C9 C8 118.7(4)
C11 C10 C9 120.1(4)
C10 C11 C12 118.3(4)
N3 C12 C11 122.4(4)
N2 C13 C14 116.0(4)
O1 C14 C15 98.6(7)
O1 C14 C13 100.4(7)
C15 C14 C13 112.6(5)
C14 C15 C16 101.6(7)
C17 C16 C15 104.9(7)
C16 C17 O1 106.0(10)
O2 C18 C19 124.9(3)
O2 C18 C23 116.3(3)
C19 C18 C23 118.8(3)
C20 C19 C18 121.6(4)
C20 C19 Cl1 120.3(3)
C18 C19 Cl1 118.1(3)
C19 C20 C21 119.1(4)
C19 C20 Cl2 120.4(3)
C21 C20 Cl2 120.5(3)
C22 C21 C20 120.0(4)
C22 C21 Cl3 120.4(3)
C20 C21 Cl3 119.7(3)
C23 C22 C21 121.8(4)
C23 C22 Cl4 117.3(3)
C21 C22 Cl4 120.9(3)
O3 C23 C22 125.0(4)
O3 C23 C18 116.3(3)
C22 C23 C18 118.7(4)

loop_
_geom_bond_atom_site_label_1
_geom_bond_atom_site_label_2
_geom_bond_distance
Br1 Fe1 2.4648(7)
Fe1 O3 1.950(3)
Fe1 O2 1.969(3)
Fe1 N1 2.146(3)
Fe1 N3 2.169(3)
Fe1 N2 2.266(3)
Cl1 C19 1.729(4)
Cl2 C20 1.726(4)
Cl3 C21 1.735(4)
Cl4 C22 1.742(4)
O1 C14 1.378(10)
O1 C17 1.435(12)
O2 C18 1.324(5)
O3 C23 1.318(5)
N1 C1 1.344(5)
N1 C5 1.345(5)
N2 C7 1.478(5)
N2 C13 1.489(6)
N2 C6 1.492(6)
N3 C12 1.339(5)
N3 C8 1.352(5)
C1 C2 1.371(6)
C2 C3 1.379(8)
C3 C4 1.368(8)
C4 C5 1.393(6)
C5 C6 1.492(6)
C7 C8 1.500(6)
C8 C9 1.384(5)
C9 C10 1.376(6)
C10 C11 1.374(6)
C11 C12 1.390(5)
C13 C14 1.597(8)
C14 C15 1.475(11)
C15 C16 1.504(10)
C16 C17 1.374(15)
C18 C19 1.396(5)
C18 C23 1.428(5)
C19 C20 1.385(6)
C20 C21 1.397(6)
C21 C22 1.386(6)
C22 C23 1.378(6)
